data_7701726
loop_
_publ_author_name
'So, Shiu-Chun'
'Cheung, Wai-Man'
'Chiu, Wai-Hang'
'de Vere-Tucker, Matthew'
'Sung, Herman H.-Y.'
'Williams, Ian D.'
'Leung, Wa-Hung'

_publ_section_title
;
 Iridium porphyrin complexes with \m-nitrido, hydroxo, hydrosulfido and
 alkynyl ligands.
;
_journal_issue 23
_journal_name_full 'Dalton transactions (Cambridge, England : 2003)'
_journal_page_first 8340
_journal_page_last 8349
_journal_paper_doi 10.1039/c9dt00244h
_journal_volume 48
_journal_year 2019
_chemical_formula_moiety 'C70 H48 Ir N4 P, C3 H6 O0.75'
_chemical_formula_sum 'C73 H54 Ir N4 O0.75 P'
_chemical_formula_weight 1222.37
_space_group_crystal_system orthorhombic
_space_group_IT_number 61
_space_group_name_Hall '-P 2ac 2ab'
_space_group_name_H-M_alt 'P b c a'
_atom_sites_solution_hydrogens geom
_atom_sites_solution_primary direct
_audit_creation_date 2018-05-29
_audit_creation_method
;
Olex2 1.2
(compiled 2017.08.10 svn.r3458 for OlexSys, GUI svn.r5381)
;
_audit_update_record
;
2019-05-01 deposited with the CCDC.	2019-05-15 downloaded from the CCDC.
;
_cell_angle_alpha 90
_cell_angle_beta 90
_cell_angle_gamma 90
_cell_formula_units_Z 8
_cell_length_a 19.8221(4)
_cell_length_b 21.8692(4)
_cell_length_c 25.5085(5)
_cell_measurement_reflns_used 11013
_cell_measurement_temperature 100.01(10)
_cell_measurement_theta_max 27.7090
_cell_measurement_theta_min 3.4690
_cell_volume 11057.8(4)
_computing_cell_refinement
;
CrysAlisPro, Agilent Technologies,
Version 1.171.37.35 (release 13-08-2014 CrysAlis171 .NET)
(compiled Aug 13 2014,18:06:01)
;
_computing_data_collection
;
CrysAlisPro, Agilent Technologies,
Version 1.171.37.35 (release 13-08-2014 CrysAlis171 .NET)
(compiled Aug 13 2014,18:06:01)
;
_computing_data_reduction
;
CrysAlisPro, Agilent Technologies,
Version 1.171.37.35 (release 13-08-2014 CrysAlis171 .NET)
(compiled Aug 13 2014,18:06:01)
;
_computing_molecular_graphics 'Olex2 (Dolomanov et al., 2009)'
_computing_publication_material 'Olex2 (Dolomanov et al., 2009)'
_computing_structure_refinement 'ShelXL (Sheldrick, 2015)'
_computing_structure_solution 'ShelXS (Sheldrick, 2008)'
_diffrn_ambient_environment N~2~
_diffrn_ambient_temperature 100.01(10)
_diffrn_detector 'CCD plate'
_diffrn_detector_area_resol_mean 10.3587
_diffrn_detector_type Atlas
_diffrn_measured_fraction_theta_full 0.994
_diffrn_measured_fraction_theta_max 0.994
_diffrn_measurement_details
;
#__ type_ start__ end____ width___ exp.time_
  1 omega   -4.00   91.00   1.0000   30.0000
omega____ theta____ kappa____ phi______ frames
    -       15.8574   77.0000 -180.0000 95

#__ type_ start__ end____ width___ exp.time_
  2 omega  -17.00   83.00   1.0000   30.0000
omega____ theta____ kappa____ phi______ frames
    -       15.8574   77.0000   60.0000 100

#__ type_ start__ end____ width___ exp.time_
  3 omega  -41.00   48.00   1.0000   30.0000
omega____ theta____ kappa____ phi______ frames
    -       15.8574  -57.0000  -90.0000 89
;
_diffrn_measurement_device 'kappa diffractometer'
_diffrn_measurement_device_type 'SuperNova, Dual, Cu at zero, Atlas'
_diffrn_measurement_method '\w scans'
_diffrn_orient_matrix_UB_11 -0.0172284000
_diffrn_orient_matrix_UB_12 -0.0281648000
_diffrn_orient_matrix_UB_13 -0.0032912000
_diffrn_orient_matrix_UB_21 0.0283093000
_diffrn_orient_matrix_UB_22 -0.0120954000
_diffrn_orient_matrix_UB_23 -0.0134982000
_diffrn_orient_matrix_UB_31 0.0135104000
_diffrn_orient_matrix_UB_32 -0.0106568000
_diffrn_orient_matrix_UB_33 0.0240647000
_diffrn_radiation_monochromator mirror
_diffrn_radiation_probe x-ray
_diffrn_radiation_type MoK\a
_diffrn_radiation_wavelength 0.71073
_diffrn_reflns_av_R_equivalents 0.1519
_diffrn_reflns_av_unetI/netI 0.0959
_diffrn_reflns_Laue_measured_fraction_full 0.994
_diffrn_reflns_Laue_measured_fraction_max 0.994
_diffrn_reflns_limit_h_max 17
_diffrn_reflns_limit_h_min -24
_diffrn_reflns_limit_k_max 26
_diffrn_reflns_limit_k_min -26
_diffrn_reflns_limit_l_max 31
_diffrn_reflns_limit_l_min -31
_diffrn_reflns_number 62021
_diffrn_reflns_point_group_measured_fraction_full 0.994
_diffrn_reflns_point_group_measured_fraction_max 0.994
_diffrn_reflns_theta_full 25.000
_diffrn_reflns_theta_max 26.000
_diffrn_reflns_theta_min 3.318
_diffrn_source 'SuperNova (Mo) X-ray Source'
_diffrn_source_current 0.80
_diffrn_source_power 0.040
_diffrn_source_target Cu
_diffrn_source_voltage 50
_exptl_absorpt_coefficient_mu 2.495
_exptl_absorpt_correction_T_max 1.00000
_exptl_absorpt_correction_T_min 0.59898
_exptl_absorpt_correction_type multi-scan
_exptl_absorpt_process_details
;
CrysAlisPro, Agilent Technologies,
Version 1.171.37.35 (release 13-08-2014 CrysAlis171 .NET)
(compiled Aug 13 2014,18:06:01)
Empirical absorption correction using spherical harmonics,
 implemented in SCALE3 ABSPACK scaling algorithm.
;
_exptl_crystal_colour violet
_exptl_crystal_colour_primary violet
_exptl_crystal_density_diffrn 1.469
_exptl_crystal_density_method 'not measured'
_exptl_crystal_description plate
_exptl_crystal_F_000 4944
_exptl_crystal_size_max 0.25
_exptl_crystal_size_mid 0.22
_exptl_crystal_size_min 0.08
_refine_diff_density_max 2.250
_refine_diff_density_min -1.201
_refine_diff_density_rms 0.128
_refine_ls_extinction_method none
_refine_ls_goodness_of_fit_ref 1.001
_refine_ls_hydrogen_treatment constr
_refine_ls_matrix_type full
_refine_ls_number_parameters 766
_refine_ls_number_reflns 10817
_refine_ls_number_restraints 83
_refine_ls_restrained_S_all 1.000
_refine_ls_R_factor_all 0.0931
_refine_ls_R_factor_gt 0.0514
_refine_ls_shift/su_max 0.001
_refine_ls_shift/su_mean 0.000
_refine_ls_structure_factor_coef Fsqd
_refine_ls_weighting_details 'w=1/[\s^2^(Fo^2^)+(0.0350P)^2^] where P=(Fo^2^+2Fc^2^)/3'
_refine_ls_weighting_scheme calc
_refine_ls_wR_factor_gt 0.1033
_refine_ls_wR_factor_ref 0.1186
_reflns_Friedel_coverage 0.000
_reflns_number_gt 6864
_reflns_number_total 10817
_reflns_threshold_expression 'I > 2\s(I)'
_cod_data_source_file c9dt00244h2.cif
_cod_data_source_block benson57molt
_cod_original_cell_volume 11057.7(4)
_cod_database_code 7701726
_shelx_shelxl_version_number 2014/7
_shelx_space_group_comment
;
The symmetry employed for this shelxl refinement is uniquely defined
by the following loop, which should always be used as a source of
symmetry information in preference to the above space-group names.
They are only intended as comments.
;
_reflns_odcompleteness_completeness 99.63
_reflns_odcompleteness_iscentric 1
_reflns_odcompleteness_theta 27.04
_olex2_refinement_description
;
1. Fixed Uiso
 At 1.2 times of:
  All C(H) groups, All C(H,H) groups, All C(H,H,H,H) groups
2. Rigid bond restraints
 Ir1, C1, C2, C3
 with sigma for 1-2 distances of 0.01 and sigma for 1-3 distances of 0.01
3. Uiso/Uaniso restraints and constraints
Ir1 \\sim C1 \\sim C2 \\sim C3: within 1.2A with sigma of 0.01 and sigma for
terminal atoms of 0.02
Uanis(C1) \\sim Ueq, Uanis(C2) \\sim Ueq: with sigma of 0.005 and sigma for
terminal atoms of 0.002
4. Rigid body (RIGU) restrains
 O1A, C2A, C3S, C4A, C5A
 with sigma for 1-2 distances of 0.001 and sigma for 1-3 distances of 0.001
 O1S, C2S, C3S, C4S, C5S
 with sigma for 1-2 distances of 0.001 and sigma for 1-3 distances of 0.001
5. Others
 Fixed Sof: O1A(0.25) O1S(0.5) C2A(0.25) H2AA(0.25) H2AB(0.25) C2S(0.5)
 H2SA(0.5) H2SB(0.5) C3S(0.75) H3SA(0.5) H3SB(0.5) H3SC(0.25) H3SD(0.25)
 C4A(0.25) H4AA(0.25) H4AB(0.25) C4S(0.5) H4SA(0.5) H4SB(0.5) C5A(0.25)
 H5AA(0.25) H5AB(0.25) C5S(0.5) H5SA(0.5) H5SB(0.5)
6.a Secondary CH2 refined with riding coordinates:
 C2A(H2AA,H2AB), C2S(H2SA,H2SB), C3S(H3SA,H3SB), C3S(H3SC,H3SD), C4A(H4AA,
 H4AB), C4S(H4SA,H4SB), C5A(H5AA,H5AB), C5S(H5SA,H5SB)
6.b Aromatic/amide H refined with riding coordinates:
 C4(H4), C5(H5), C6(H6), C7(H7), C8(H8), C12(H12), C13(H13), C17(H17),
 C18(H18), C22(H22), C23(H23), C27(H27), C28(H28), C32(H32), C33(H33), C34(H34),
  C35(H35), C36(H36), C42(H42), C43(H43), C44(H44), C45(H45), C46(H46),
 C52(H52), C53(H53), C54(H54), C55(H55), C56(H56), C62(H62), C63(H63), C64(H64),
  C65(H65), C66(H66), C72(H72), C73(H73), C74(H74), C75(H75), C76(H76),
 C82(H82), C83(H83), C84(H84), C85(H85), C86(H86), C92(H92), C93(H93), C94(H94),
  C95(H95), C96(H96)
;
_olex2_date_sample_data_collection 2015-12-09
_olex2_submission_special_instructions 'No special instructions were received'

loop_
_space_group_symop_operation_xyz
'x, y, z'
'-x+1/2, -y, z+1/2'
'x+1/2, -y+1/2, -z'
'-x, y+1/2, -z+1/2'
'-x, -y, -z'
'x-1/2, y, -z-1/2'
'-x-1/2, y-1/2, z'
'x, -y-1/2, z-1/2'

loop_
_atom_site_label
_atom_site_type_symbol
_atom_site_fract_x
_atom_site_fract_y
_atom_site_fract_z
_atom_site_U_iso_or_equiv
_atom_site_adp_type
_atom_site_occupancy
_atom_site_site_symmetry_order
_atom_site_calc_flag
_atom_site_refinement_flags_posn
_atom_site_refinement_flags_adp
_atom_site_refinement_flags_occupancy
_atom_site_disorder_assembly
_atom_site_disorder_group
Ir1 Ir 0.44389(2) 0.39318(2) 0.22407(2) 0.02864(9) Uani 1 1 d . U . . .
P1 P 0.51511(8) 0.47120(7) 0.18208(6) 0.0353(4) Uani 1 1 d . . . . .
N1 N 0.3787(2) 0.4575(2) 0.25250(18) 0.0323(11) Uani 1 1 d . . . . .
N2 N 0.4975(2) 0.3956(2) 0.29323(17) 0.0300(11) Uani 1 1 d . . . . .
N3 N 0.5056(2) 0.32432(19) 0.19658(18) 0.0303(11) Uani 1 1 d . . . . .
N4 N 0.3863(2) 0.3862(2) 0.15826(18) 0.0315(11) Uani 1 1 d . . . . .
C1 C 0.3853(3) 0.3269(2) 0.26123(19) 0.0238(12) Uani 1 1 d . U . . .
C2 C 0.3662(3) 0.2921(3) 0.2887(3) 0.0420(15) Uani 1 1 d . U . . .
C3 C 0.3397(4) 0.2428(3) 0.3224(3) 0.0489(17) Uani 1 1 d . U . . .
C4 C 0.3830(4) 0.2131(3) 0.3573(3) 0.062(2) Uani 1 1 d . . . . .
H4 H 0.4285 0.2260 0.3603 0.075 Uiso 1 1 calc R . . . .
C5 C 0.3594(5) 0.1641(3) 0.3881(3) 0.076(2) Uani 1 1 d . . . . .
H5 H 0.3892 0.1440 0.4117 0.091 Uiso 1 1 calc R . . . .
C6 C 0.2932(5) 0.1452(4) 0.3840(4) 0.082(3) Uani 1 1 d . . . . .
H6 H 0.2779 0.1117 0.4045 0.099 Uiso 1 1 calc R . . . .
C7 C 0.2493(4) 0.1740(3) 0.3510(4) 0.077(3) Uani 1 1 d . . . . .
H7 H 0.2036 0.1612 0.3486 0.092 Uiso 1 1 calc R . . . .
C8 C 0.2730(4) 0.2223(3) 0.3208(3) 0.064(2) Uani 1 1 d . . . . .
H8 H 0.2424 0.2424 0.2979 0.077 Uiso 1 1 calc R . . . .
C11 C 0.3264(3) 0.4837(2) 0.2256(2) 0.0259(12) Uani 1 1 d . . . . .
C12 C 0.2952(3) 0.5286(3) 0.2585(2) 0.0344(14) Uani 1 1 d . . . . .
H12 H 0.2585 0.5542 0.2490 0.041 Uiso 1 1 calc R . . . .
C13 C 0.3271(3) 0.5284(3) 0.3051(2) 0.0373(15) Uani 1 1 d . . . . .
H13 H 0.3170 0.5535 0.3345 0.045 Uiso 1 1 calc R . . . .
C14 C 0.3792(3) 0.4829(3) 0.3018(2) 0.0322(14) Uani 1 1 d . . . . .
C15 C 0.4257(3) 0.4707(3) 0.3414(2) 0.0353(15) Uani 1 1 d . . . . .
C16 C 0.4791(3) 0.4289(3) 0.3367(2) 0.0340(14) Uani 1 1 d . . . . .
C17 C 0.5235(3) 0.4111(3) 0.3795(2) 0.0397(15) Uani 1 1 d . . . . .
H17 H 0.5235 0.4273 0.4141 0.048 Uiso 1 1 calc R . . . .
C18 C 0.5642(3) 0.3675(3) 0.3609(2) 0.0408(16) Uani 1 1 d . . . . .
H18 H 0.5983 0.3472 0.3804 0.049 Uiso 1 1 calc R . . . .
C19 C 0.5484(3) 0.3562(3) 0.3073(2) 0.0315(14) Uani 1 1 d . . . . .
C20 C 0.5757(3) 0.3120(2) 0.2755(2) 0.0305(14) Uani 1 1 d . . . . .
C21 C 0.5584(3) 0.2987(2) 0.2243(2) 0.0296(14) Uani 1 1 d . . . . .
C22 C 0.5893(3) 0.2542(3) 0.1904(2) 0.0401(15) Uani 1 1 d . . . . .
H22 H 0.6276 0.2300 0.1988 0.048 Uiso 1 1 calc R . . . .
C23 C 0.5551(3) 0.2525(3) 0.1449(2) 0.0363(15) Uani 1 1 d . . . . .
H23 H 0.5648 0.2271 0.1156 0.044 Uiso 1 1 calc R . . . .
C24 C 0.5007(3) 0.2968(2) 0.1490(2) 0.0348(15) Uani 1 1 d . . . . .
C25 C 0.4504(3) 0.3047(3) 0.1121(2) 0.0323(14) Uani 1 1 d . . . . .
C26 C 0.3961(3) 0.3449(3) 0.1177(2) 0.0349(14) Uani 1 1 d . . . . .
C27 C 0.3437(3) 0.3536(3) 0.0788(2) 0.0413(16) Uani 1 1 d . . . . .
H27 H 0.3382 0.3313 0.0472 0.050 Uiso 1 1 calc R . . . .
C28 C 0.3040(3) 0.3999(2) 0.0964(2) 0.0358(15) Uani 1 1 d . . . . .
H28 H 0.2652 0.4159 0.0794 0.043 Uiso 1 1 calc R . . . .
C29 C 0.3315(3) 0.4198(3) 0.1450(2) 0.0323(14) Uani 1 1 d . . . . .
C30 C 0.3047(3) 0.4678(2) 0.1750(2) 0.0311(13) Uani 1 1 d . . . . .
C31 C 0.2459(3) 0.5033(2) 0.1522(2) 0.0301(13) Uani 1 1 d . . . . .
C32 C 0.1821(3) 0.4961(3) 0.1707(2) 0.0410(15) Uani 1 1 d . . . . .
H32 H 0.1741 0.4692 0.1992 0.049 Uiso 1 1 calc R . . . .
C33 C 0.1285(3) 0.5274(3) 0.1487(2) 0.0421(16) Uani 1 1 d . . . . .
H33 H 0.0842 0.5228 0.1624 0.051 Uiso 1 1 calc R . . . .
C34 C 0.1404(3) 0.5655(3) 0.1063(3) 0.0447(17) Uani 1 1 d . . . . .
H34 H 0.1041 0.5871 0.0904 0.054 Uiso 1 1 calc R . . . .
C35 C 0.2044(4) 0.5721(3) 0.0873(3) 0.0480(17) Uani 1 1 d . . . . .
H35 H 0.2122 0.5984 0.0583 0.058 Uiso 1 1 calc R . . . .
C36 C 0.2576(3) 0.5414(3) 0.1095(2) 0.0423(16) Uani 1 1 d . . . . .
H36 H 0.3018 0.5461 0.0958 0.051 Uiso 1 1 calc R . . . .
C41 C 0.4173(3) 0.5030(3) 0.3922(2) 0.0437(16) Uani 1 1 d . . . . .
C42 C 0.3785(5) 0.4809(4) 0.4306(3) 0.095(3) Uani 1 1 d . . . . .
H42 H 0.3565 0.4427 0.4259 0.114 Uiso 1 1 calc R . . . .
C43 C 0.3694(6) 0.5135(5) 0.4782(3) 0.113(4) Uani 1 1 d . . . . .
H43 H 0.3424 0.4964 0.5052 0.136 Uiso 1 1 calc R . . . .
C44 C 0.3987(5) 0.5689(4) 0.4855(3) 0.076(3) Uani 1 1 d . . . . .
H44 H 0.3920 0.5917 0.5167 0.091 Uiso 1 1 calc R . . . .
C45 C 0.4380(4) 0.5902(4) 0.4463(4) 0.080(3) Uani 1 1 d . . . . .
H45 H 0.4598 0.6286 0.4507 0.096 Uiso 1 1 calc R . . . .
C46 C 0.4480(4) 0.5588(4) 0.4004(3) 0.061(2) Uani 1 1 d . . . . .
H46 H 0.4762 0.5757 0.3740 0.073 Uiso 1 1 calc R . . . .
C51 C 0.6335(3) 0.2743(3) 0.2977(2) 0.0365(15) Uani 1 1 d . . . . .
C52 C 0.6246(3) 0.2111(3) 0.3064(3) 0.0463(17) Uani 1 1 d . . . . .
H52 H 0.5814 0.1931 0.3012 0.056 Uiso 1 1 calc R . . . .
C53 C 0.6780(3) 0.1753(3) 0.3223(3) 0.0495(17) Uani 1 1 d . . . . .
H53 H 0.6715 0.1329 0.3287 0.059 Uiso 1 1 calc R . . . .
C54 C 0.7401(4) 0.2008(3) 0.3289(3) 0.0511(18) Uani 1 1 d . . . . .
H54 H 0.7771 0.1754 0.3385 0.061 Uiso 1 1 calc R . . . .
C55 C 0.7506(3) 0.2621(3) 0.3222(2) 0.0491(18) Uani 1 1 d . . . . .
H55 H 0.7939 0.2794 0.3280 0.059 Uiso 1 1 calc R . . . .
C56 C 0.6966(3) 0.2989(3) 0.3067(2) 0.0477(17) Uani 1 1 d . . . . .
H56 H 0.7034 0.3416 0.3022 0.057 Uiso 1 1 calc R . . . .
C61 C 0.4519(3) 0.2670(3) 0.0630(2) 0.0352(15) Uani 1 1 d . . . . .
C62 C 0.4105(4) 0.2174(3) 0.0565(3) 0.057(2) Uani 1 1 d . . . . .
H62 H 0.3815 0.2054 0.0843 0.068 Uiso 1 1 calc R . . . .
C63 C 0.4100(4) 0.1846(3) 0.0104(3) 0.066(2) Uani 1 1 d . . . . .
H63 H 0.3811 0.1501 0.0075 0.079 Uiso 1 1 calc R . . . .
C64 C 0.4490(4) 0.2000(3) -0.0304(3) 0.0500(18) Uani 1 1 d . . . . .
H64 H 0.4474 0.1778 -0.0624 0.060 Uiso 1 1 calc R . . . .
C65 C 0.4911(4) 0.2486(4) -0.0244(3) 0.076(3) Uani 1 1 d . . . . .
H65 H 0.5199 0.2602 -0.0525 0.091 Uiso 1 1 calc R . . . .
C66 C 0.4928(4) 0.2817(3) 0.0222(3) 0.075(3) Uani 1 1 d . . . . .
H66 H 0.5230 0.3152 0.0255 0.090 Uiso 1 1 calc R . . . .
C71 C 0.4794(3) 0.5084(3) 0.1237(2) 0.0417(16) Uani 1 1 d . . . . .
C72 C 0.4614(3) 0.4721(3) 0.0807(2) 0.0450(17) Uani 1 1 d . . . . .
H72 H 0.4694 0.4293 0.0817 0.054 Uiso 1 1 calc R . . . .
C73 C 0.4321(3) 0.4981(3) 0.0368(2) 0.0503(19) Uani 1 1 d . . . . .
H73 H 0.4208 0.4730 0.0078 0.060 Uiso 1 1 calc R . . . .
C74 C 0.4191(3) 0.5594(4) 0.0347(3) 0.0541(19) Uani 1 1 d . . . . .
H74 H 0.3969 0.5767 0.0052 0.065 Uiso 1 1 calc R . . . .
C75 C 0.4388(4) 0.5953(3) 0.0760(3) 0.059(2) Uani 1 1 d . . . . .
H75 H 0.4326 0.6383 0.0739 0.070 Uiso 1 1 calc R . . . .
C76 C 0.4676(3) 0.5704(3) 0.1208(3) 0.0473(17) Uani 1 1 d . . . . .
H76 H 0.4791 0.5961 0.1495 0.057 Uiso 1 1 calc R . . . .
C81 C 0.5396(3) 0.5387(3) 0.2209(2) 0.0367(15) Uani 1 1 d . . . . .
C82 C 0.4899(4) 0.5700(3) 0.2469(3) 0.0489(17) Uani 1 1 d . . . . .
H82 H 0.4453 0.5540 0.2475 0.059 Uiso 1 1 calc R . . . .
C83 C 0.5040(4) 0.6254(3) 0.2728(3) 0.0531(19) Uani 1 1 d . . . . .
H83 H 0.4690 0.6467 0.2906 0.064 Uiso 1 1 calc R . . . .
C84 C 0.5680(4) 0.6484(3) 0.2724(3) 0.0500(19) Uani 1 1 d . . . . .
H84 H 0.5782 0.6855 0.2900 0.060 Uiso 1 1 calc R . . . .
C85 C 0.6178(4) 0.6165(3) 0.2457(3) 0.0514(18) Uani 1 1 d . . . . .
H85 H 0.6624 0.6324 0.2449 0.062 Uiso 1 1 calc R . . . .
C86 C 0.6041(4) 0.5624(3) 0.2204(2) 0.0437(16) Uani 1 1 d . . . . .
H86 H 0.6392 0.5413 0.2026 0.052 Uiso 1 1 calc R . . . .
C91 C 0.5980(3) 0.4434(3) 0.1591(2) 0.0433(16) Uani 1 1 d . . . . .
C92 C 0.6392(3) 0.4158(2) 0.1948(3) 0.0398(16) Uani 1 1 d . . . . .
H92 H 0.6226 0.4095 0.2293 0.048 Uiso 1 1 calc R . . . .
C93 C 0.7043(3) 0.3965(3) 0.1830(3) 0.0457(17) Uani 1 1 d . . . . .
H93 H 0.7326 0.3794 0.2093 0.055 Uiso 1 1 calc R . . . .
C94 C 0.7258(5) 0.4028(5) 0.1338(4) 0.099(3) Uani 1 1 d . . . . .
H94 H 0.7690 0.3876 0.1244 0.119 Uiso 1 1 calc R . . . .
C95 C 0.6868(5) 0.4308(6) 0.0968(3) 0.121(4) Uani 1 1 d . . . . .
H95 H 0.7038 0.4363 0.0623 0.145 Uiso 1 1 calc R . . . .
C96 C 0.6222(4) 0.4512(5) 0.1093(3) 0.090(3) Uani 1 1 d . . . . .
H96 H 0.5951 0.4705 0.0834 0.108 Uiso 1 1 calc R . . . .
O1A O 0.6948(14) 0.3244(12) 0.0028(11) 0.078(5) Uani 0.25 1 d . U P A 2
O1S O 0.7364(6) 0.3167(6) 0.0068(5) 0.074(3) Uani 0.5 1 d . U P A 1
C2A C 0.724(2) 0.2837(16) -0.0356(15) 0.077(5) Uani 0.25 1 d . U P A 2
H2AA H 0.7244 0.3031 -0.0707 0.092 Uiso 0.25 1 calc R . P A 2
H2AB H 0.7703 0.2722 -0.0259 0.092 Uiso 0.25 1 calc R . P A 2
C2S C 0.6834(11) 0.3007(9) -0.0276(9) 0.084(4) Uani 0.5 1 d . U P A 1
H2SA H 0.6898 0.3215 -0.0617 0.100 Uiso 0.5 1 calc R . P A 1
H2SB H 0.6397 0.3140 -0.0127 0.100 Uiso 0.5 1 calc R . P A 1
C3S C 0.6830(6) 0.2348(5) -0.0353(4) 0.074(2) Uani 0.75 1 d . U P . .
H3SA H 0.7131 0.2224 -0.0644 0.089 Uiso 0.5 1 calc R . P A 1
H3SB H 0.6368 0.2193 -0.0421 0.089 Uiso 0.5 1 calc R . P A 1
H3SC H 0.7065 0.1975 -0.0477 0.089 Uiso 0.25 1 calc R . P A 2
H3SD H 0.6419 0.2415 -0.0566 0.089 Uiso 0.25 1 calc R . P A 2
C4A C 0.6678(19) 0.2317(16) 0.0201(13) 0.076(5) Uani 0.25 1 d . U P A 2
H4AA H 0.6954 0.1993 0.0365 0.091 Uiso 0.25 1 calc R . P A 2
H4AB H 0.6197 0.2208 0.0248 0.091 Uiso 0.25 1 calc R . P A 2
C4S C 0.7094(7) 0.2131(7) 0.0169(6) 0.061(3) Uani 0.5 1 d . U P A 1
H4SA H 0.6724 0.1961 0.0387 0.073 Uiso 0.5 1 calc R . P A 1
H4SB H 0.7444 0.1813 0.0122 0.073 Uiso 0.5 1 calc R . P A 1
C5A C 0.6813(19) 0.2905(15) 0.0466(13) 0.078(6) Uani 0.25 1 d . U P A 2
H5AA H 0.6415 0.3059 0.0659 0.094 Uiso 0.25 1 calc R . P A 2
H5AB H 0.7206 0.2881 0.0705 0.094 Uiso 0.25 1 calc R . P A 2
C5S C 0.7384(8) 0.2689(7) 0.0416(6) 0.068(3) Uani 0.5 1 d . U P A 1
H5SA H 0.7124 0.2795 0.0735 0.082 Uiso 0.5 1 calc R . P A 1
H5SB H 0.7857 0.2610 0.0521 0.082 Uiso 0.5 1 calc R . P A 1

loop_
_atom_site_aniso_label
_atom_site_aniso_U_11
_atom_site_aniso_U_22
_atom_site_aniso_U_33
_atom_site_aniso_U_23
_atom_site_aniso_U_13
_atom_site_aniso_U_12
Ir1 0.02998(15) 0.02585(14) 0.03009(14) -0.00043(10) -0.00377(10) 0.00164(11)
P1 0.0375(10) 0.0337(9) 0.0348(8) 0.0014(7) -0.0029(7) 0.0014(7)
N1 0.034(3) 0.028(3) 0.036(3) 0.000(2) -0.001(2) 0.002(2)
N2 0.029(3) 0.032(3) 0.028(2) 0.004(2) -0.005(2) -0.006(2)
N3 0.033(3) 0.019(2) 0.039(3) 0.000(2) 0.000(2) 0.002(2)
N4 0.028(3) 0.032(3) 0.034(3) -0.003(2) -0.011(2) 0.004(2)
C1 0.032(3) 0.019(2) 0.021(2) 0.001(2) 0.000(2) 0.009(2)
C2 0.039(3) 0.037(3) 0.050(3) -0.010(2) -0.004(3) 0.002(3)
C3 0.052(5) 0.037(4) 0.058(4) 0.003(3) -0.001(4) 0.000(3)
C4 0.069(6) 0.059(5) 0.058(5) 0.007(4) -0.010(4) -0.006(4)
C5 0.093(7) 0.057(5) 0.079(6) 0.018(4) 0.000(5) -0.004(5)
C6 0.083(7) 0.055(5) 0.109(7) 0.031(5) 0.018(6) -0.006(5)
C7 0.067(6) 0.040(4) 0.124(8) 0.023(5) -0.003(5) -0.011(4)
C8 0.068(6) 0.044(4) 0.080(6) 0.015(4) -0.004(5) -0.007(4)
C11 0.026(3) 0.023(3) 0.029(3) -0.002(2) 0.004(3) 0.000(3)
C12 0.026(3) 0.030(3) 0.047(4) 0.009(3) -0.002(3) 0.004(3)
C13 0.043(4) 0.039(4) 0.030(3) 0.001(3) 0.008(3) 0.006(3)
C14 0.035(4) 0.037(3) 0.024(3) 0.001(3) 0.001(3) -0.005(3)
C15 0.039(4) 0.034(3) 0.033(3) 0.000(3) 0.000(3) -0.004(3)
C16 0.043(4) 0.031(3) 0.028(3) 0.004(3) 0.000(3) -0.007(3)
C17 0.048(4) 0.042(4) 0.030(3) 0.007(3) -0.005(3) 0.000(3)
C18 0.044(4) 0.038(4) 0.040(4) 0.013(3) -0.007(3) 0.005(3)
C19 0.025(3) 0.028(3) 0.042(3) 0.000(3) -0.006(3) 0.000(3)
C20 0.038(4) 0.021(3) 0.033(3) 0.004(3) 0.002(3) -0.011(3)
C21 0.024(3) 0.019(3) 0.045(4) 0.002(3) -0.002(3) -0.001(2)
C22 0.036(4) 0.030(3) 0.054(4) 0.002(3) 0.003(3) 0.002(3)
C23 0.038(4) 0.032(3) 0.039(3) -0.004(3) 0.004(3) 0.004(3)
C24 0.039(4) 0.029(3) 0.036(3) -0.002(3) 0.002(3) -0.002(3)
C25 0.029(3) 0.033(3) 0.034(3) -0.004(3) 0.002(3) 0.000(3)
C26 0.040(4) 0.032(3) 0.033(3) -0.002(3) -0.003(3) 0.009(3)
C27 0.047(4) 0.040(4) 0.038(4) -0.005(3) -0.009(3) 0.001(3)
C28 0.037(4) 0.031(3) 0.039(3) -0.002(3) -0.008(3) 0.004(3)
C29 0.031(3) 0.032(3) 0.034(3) 0.002(3) -0.002(3) -0.001(3)
C30 0.028(3) 0.026(3) 0.039(3) 0.006(3) 0.002(3) -0.004(3)
C31 0.024(3) 0.030(3) 0.037(3) -0.004(3) -0.006(3) 0.002(3)
C32 0.039(4) 0.039(4) 0.045(4) 0.004(3) -0.002(3) 0.005(3)
C33 0.030(4) 0.048(4) 0.048(4) -0.011(3) -0.004(3) -0.001(3)
C34 0.044(4) 0.036(4) 0.054(4) -0.003(3) -0.016(4) 0.006(3)
C35 0.060(5) 0.037(4) 0.046(4) 0.011(3) -0.009(4) -0.001(4)
C36 0.043(4) 0.040(4) 0.044(4) 0.000(3) -0.007(3) -0.002(3)
C41 0.050(4) 0.053(4) 0.028(3) -0.002(3) -0.003(3) 0.013(4)
C42 0.187(11) 0.064(5) 0.035(4) 0.002(4) 0.031(5) -0.022(6)
C43 0.187(12) 0.106(8) 0.047(5) 0.003(5) 0.037(6) -0.011(8)
C44 0.105(8) 0.093(7) 0.031(4) -0.014(4) -0.013(5) 0.038(6)
C45 0.073(6) 0.094(7) 0.072(6) -0.047(5) -0.008(5) 0.005(5)
C46 0.053(5) 0.073(5) 0.056(5) -0.027(4) 0.007(4) -0.004(4)
C51 0.032(4) 0.037(4) 0.040(3) 0.003(3) -0.006(3) 0.002(3)
C52 0.046(4) 0.037(4) 0.056(4) 0.005(3) -0.007(3) -0.007(3)
C53 0.046(4) 0.039(4) 0.063(5) 0.008(3) -0.011(4) 0.005(3)
C54 0.048(5) 0.052(4) 0.053(4) 0.009(4) -0.004(4) 0.020(4)
C55 0.036(4) 0.065(5) 0.047(4) 0.014(4) -0.010(3) 0.000(4)
C56 0.047(5) 0.045(4) 0.052(4) 0.009(3) -0.010(4) 0.000(3)
C61 0.032(4) 0.040(4) 0.034(3) -0.002(3) 0.006(3) 0.004(3)
C62 0.081(6) 0.047(4) 0.042(4) -0.008(3) 0.020(4) -0.021(4)
C63 0.114(7) 0.038(4) 0.045(4) -0.007(3) 0.022(5) -0.019(4)
C64 0.068(5) 0.044(4) 0.038(4) -0.012(3) 0.008(4) -0.004(4)
C65 0.089(7) 0.097(7) 0.041(4) -0.010(4) 0.030(4) -0.025(5)
C66 0.104(7) 0.068(5) 0.051(5) -0.012(4) 0.023(5) -0.043(5)
C71 0.039(4) 0.046(4) 0.041(4) 0.011(3) 0.002(3) -0.003(3)
C72 0.055(5) 0.045(4) 0.035(3) 0.012(3) 0.003(3) -0.007(3)
C73 0.061(5) 0.056(5) 0.034(4) 0.009(3) -0.001(3) -0.021(4)
C74 0.046(4) 0.074(5) 0.042(4) 0.025(4) -0.005(3) -0.001(4)
C75 0.066(5) 0.053(5) 0.056(5) 0.027(4) 0.005(4) -0.001(4)
C76 0.060(5) 0.042(4) 0.040(4) 0.014(3) -0.006(3) -0.006(3)
C81 0.045(4) 0.028(3) 0.037(3) 0.001(3) -0.003(3) 0.000(3)
C82 0.055(5) 0.036(4) 0.056(4) 0.003(3) -0.008(4) -0.005(3)
C83 0.062(5) 0.034(4) 0.063(5) -0.003(3) 0.008(4) 0.005(4)
C84 0.063(5) 0.030(4) 0.057(5) -0.001(3) -0.009(4) 0.001(4)
C85 0.049(5) 0.040(4) 0.065(5) 0.005(4) -0.011(4) -0.015(3)
C86 0.047(4) 0.036(4) 0.048(4) -0.002(3) -0.003(3) -0.003(3)
C91 0.039(4) 0.048(4) 0.042(4) 0.005(3) -0.003(3) 0.000(3)
C92 0.045(4) 0.025(3) 0.050(4) 0.002(3) -0.001(3) -0.001(3)
C93 0.035(4) 0.043(4) 0.058(5) -0.009(3) 0.001(3) -0.006(3)
C94 0.062(6) 0.168(10) 0.067(6) -0.017(6) -0.002(5) 0.035(6)
C95 0.083(8) 0.234(13) 0.046(5) 0.009(7) 0.015(5) 0.061(8)
C96 0.055(5) 0.178(10) 0.037(4) 0.014(5) 0.005(4) 0.044(6)
O1A 0.076(12) 0.081(5) 0.077(6) 0.003(5) 0.000(8) 0.002(6)
O1S 0.078(7) 0.082(5) 0.061(5) 0.012(3) -0.003(5) -0.004(5)
C2A 0.073(9) 0.081(6) 0.076(6) 0.003(5) -0.003(7) 0.002(6)
C2S 0.092(8) 0.079(5) 0.080(6) 0.006(4) -0.021(7) 0.005(4)
C3S 0.067(6) 0.080(4) 0.075(4) 0.006(3) -0.008(4) 0.006(4)
C4A 0.071(14) 0.081(6) 0.075(5) 0.005(4) -0.007(6) 0.001(7)
C4S 0.035(7) 0.079(5) 0.069(5) 0.007(4) 0.007(5) 0.006(4)
C5A 0.076(16) 0.082(6) 0.076(5) 0.003(5) -0.002(7) -0.003(7)
C5S 0.059(8) 0.081(5) 0.066(4) 0.013(4) 0.000(5) -0.003(5)

loop_
_atom_type_symbol
_atom_type_description
_atom_type_scat_dispersion_real
_atom_type_scat_dispersion_imag
_atom_type_scat_source
C C 0.0033 0.0016 'International Tables Vol C Tables 4.2.6.8 and 6.1.1.4'
H H 0.0000 0.0000 'International Tables Vol C Tables 4.2.6.8 and 6.1.1.4'
Ir Ir -1.4442 7.9887 'International Tables Vol C Tables 4.2.6.8 and 6.1.1.4'
N N 0.0061 0.0033 'International Tables Vol C Tables 4.2.6.8 and 6.1.1.4'
O O 0.0106 0.0060 'International Tables Vol C Tables 4.2.6.8 and 6.1.1.4'
P P 0.1023 0.0942 'International Tables Vol C Tables 4.2.6.8 and 6.1.1.4'

loop_
_geom_angle_atom_site_label_1
_geom_angle_atom_site_label_2
_geom_angle_atom_site_label_3
_geom_angle
N1 Ir1 P1 92.29(13)
N1 Ir1 N2 90.28(18)
N1 Ir1 N3 176.60(18)
N1 Ir1 C1 87.96(19)
N2 Ir1 P1 93.39(12)
N2 Ir1 N3 90.22(18)
N2 Ir1 C1 85.17(18)
N3 Ir1 P1 91.04(13)
N3 Ir1 C1 88.73(18)
N4 Ir1 P1 90.86(13)
N4 Ir1 N1 89.40(18)
N4 Ir1 N2 175.75(18)
N4 Ir1 N3 89.85(18)
N4 Ir1 C1 90.58(19)
C1 Ir1 P1 178.55(15)
C71 P1 Ir1 116.0(2)
C71 P1 C81 100.5(3)
C71 P1 C91 103.4(3)
C81 P1 Ir1 118.2(2)
C81 P1 C91 101.5(3)
C91 P1 Ir1 114.8(2)
C11 N1 Ir1 126.1(4)
C11 N1 C14 107.2(4)
C14 N1 Ir1 126.7(4)
C16 N2 Ir1 124.5(4)
C19 N2 Ir1 125.9(4)
C19 N2 C16 108.4(5)
C21 N3 Ir1 124.9(4)
C24 N3 Ir1 125.8(4)
C24 N3 C21 109.3(5)
C26 N4 Ir1 125.8(4)
C29 N4 Ir1 127.9(4)
C29 N4 C26 106.2(4)
C2 C1 Ir1 163.8(5)
C1 C2 C3 176.0(7)
C4 C3 C2 119.5(7)
C8 C3 C2 123.7(6)
C8 C3 C4 116.8(7)
C3 C4 C5 120.4(8)
C6 C5 C4 120.1(8)
C7 C6 C5 120.9(8)
C6 C7 C8 118.6(8)
C7 C8 C3 123.2(7)
N1 C11 C12 108.6(5)
N1 C11 C30 126.2(5)
C30 C11 C12 125.1(5)
C13 C12 C11 108.2(5)
C12 C13 C14 106.7(5)
N1 C14 C13 109.2(5)
N1 C14 C15 126.2(5)
C15 C14 C13 124.4(5)
C14 C15 C16 124.3(5)
C14 C15 C41 117.9(5)
C16 C15 C41 117.8(5)
N2 C16 C15 127.8(5)
N2 C16 C17 107.6(5)
C15 C16 C17 124.6(5)
C18 C17 C16 106.9(6)
C17 C18 C19 109.4(6)
N2 C19 C18 107.6(5)
N2 C19 C20 125.2(5)
C20 C19 C18 127.0(6)
C19 C20 C21 127.5(6)
C19 C20 C51 117.2(5)
C21 C20 C51 115.3(5)
N3 C21 C22 106.9(5)
C20 C21 N3 125.9(5)
C20 C21 C22 127.2(5)
C23 C22 C21 108.9(6)
C22 C23 C24 107.1(5)
N3 C24 C23 107.8(5)
N3 C24 C25 127.2(5)
C25 C24 C23 124.8(5)
C24 C25 C26 124.5(5)
C24 C25 C61 119.1(5)
C26 C25 C61 116.4(5)
N4 C26 C25 126.4(5)
N4 C26 C27 108.9(5)
C25 C26 C27 124.5(5)
C28 C27 C26 106.8(5)
C27 C28 C29 107.0(5)
N4 C29 C28 111.0(5)
N4 C29 C30 125.0(5)
C30 C29 C28 123.9(5)
C11 C30 C31 117.5(5)
C29 C30 C11 124.7(5)
C29 C30 C31 117.8(5)
C32 C31 C30 121.6(5)
C32 C31 C36 119.6(5)
C36 C31 C30 118.7(5)
C31 C32 C33 121.2(6)
C32 C33 C34 118.9(6)
C35 C34 C33 119.9(6)
C34 C35 C36 121.1(6)
C35 C36 C31 119.3(6)
C42 C41 C15 122.1(7)
C42 C41 C46 117.6(7)
C46 C41 C15 120.2(6)
C41 C42 C43 121.2(8)
C44 C43 C42 120.8(9)
C45 C44 C43 117.0(8)
C44 C45 C46 122.8(9)
C45 C46 C41 120.6(8)
C52 C51 C20 119.6(6)
C56 C51 C20 122.2(5)
C56 C51 C52 118.1(6)
C53 C52 C51 120.4(6)
C54 C53 C52 119.9(6)
C53 C54 C55 121.5(6)
C54 C55 C56 119.1(7)
C51 C56 C55 121.0(6)
C62 C61 C25 121.6(5)
C66 C61 C25 121.5(6)
C66 C61 C62 116.9(6)
C61 C62 C63 121.3(6)
C64 C63 C62 121.9(7)
C63 C64 C65 117.5(6)
C64 C65 C66 121.2(7)
C61 C66 C65 121.1(7)
C72 C71 P1 118.8(5)
C76 C71 P1 122.9(5)
C76 C71 C72 118.3(6)
C73 C72 C71 120.5(6)
C74 C73 C72 121.0(7)
C73 C74 C75 118.6(7)
C74 C75 C76 121.7(7)
C71 C76 C75 119.9(7)
C82 C81 P1 118.1(5)
C82 C81 C86 118.8(6)
C86 C81 P1 122.8(5)
C81 C82 C83 121.0(7)
C84 C83 C82 119.8(7)
C83 C84 C85 118.8(6)
C86 C85 C84 121.4(7)
C85 C86 C81 120.2(6)
C92 C91 P1 117.8(5)
C92 C91 C96 117.7(7)
C96 C91 P1 124.4(5)
C91 C92 C93 123.1(7)
C94 C93 C92 117.9(7)
C93 C94 C95 121.2(9)
C94 C95 C96 120.3(8)
C91 C96 C95 119.6(7)
C5A O1A C2A 107(3)
C5S O1S C2S 103.6(13)
C3S C2A O1A 104(3)
O1S C2S C3S 109.5(15)
C2A C3S C4A 100(2)
C2S C3S C4S 101.0(12)
C3S C4A C5A 112(3)
C5S C4S C3S 104.5(12)
O1A C5A C4A 98(3)
O1S C5S C4S 109.9(13)

loop_
_geom_bond_atom_site_label_1
_geom_bond_atom_site_label_2
_geom_bond_distance
Ir1 P1 2.4600(16)
Ir1 N1 2.044(4)
Ir1 N2 2.060(4)
Ir1 N3 2.063(4)
Ir1 N4 2.036(4)
Ir1 C1 2.085(6)
P1 C71 1.839(6)
P1 C81 1.842(6)
P1 C91 1.847(7)
N1 C11 1.367(7)
N1 C14 1.374(7)
N2 C16 1.377(7)
N2 C19 1.374(7)
N3 C21 1.382(7)
N3 C24 1.359(7)
N4 C26 1.387(7)
N4 C29 1.354(7)
C1 C2 1.103(7)
C2 C3 1.475(9)
C3 C4 1.397(9)
C3 C8 1.395(9)
C4 C5 1.408(9)
C5 C6 1.381(11)
C6 C7 1.365(11)
C7 C8 1.390(9)
C11 C12 1.433(7)
C11 C30 1.405(7)
C12 C13 1.347(8)
C13 C14 1.437(8)
C14 C15 1.393(8)
C15 C16 1.404(8)
C15 C41 1.487(8)
C16 C17 1.455(8)
C17 C18 1.336(8)
C18 C19 1.425(8)
C19 C20 1.374(8)
C20 C21 1.381(7)
C20 C51 1.521(8)
C21 C22 1.437(8)
C22 C23 1.344(8)
C23 C24 1.454(8)
C24 C25 1.380(8)
C25 C26 1.397(7)
C25 C61 1.501(8)
C26 C27 1.448(8)
C27 C28 1.358(8)
C28 C29 1.424(7)
C29 C30 1.403(7)
C30 C31 1.515(7)
C31 C32 1.360(8)
C31 C36 1.390(8)
C32 C33 1.381(8)
C33 C34 1.387(8)
C34 C35 1.364(8)
C35 C36 1.372(8)
C41 C42 1.335(9)
C41 C46 1.379(9)
C42 C43 1.420(11)
C43 C44 1.357(12)
C44 C45 1.350(12)
C45 C46 1.371(10)
C51 C52 1.411(8)
C51 C56 1.381(8)
C52 C53 1.379(8)
C53 C54 1.363(9)
C54 C55 1.367(8)
C55 C56 1.396(8)
C61 C62 1.371(8)
C61 C66 1.357(9)
C62 C63 1.376(8)
C63 C64 1.341(9)
C64 C65 1.360(9)
C65 C66 1.392(9)
C71 C72 1.399(8)
C71 C76 1.377(8)
C72 C73 1.384(8)
C73 C74 1.365(9)
C74 C75 1.371(10)
C75 C76 1.390(9)
C81 C82 1.371(9)
C81 C86 1.380(9)
C82 C83 1.407(9)
C83 C84 1.364(9)
C84 C85 1.388(9)
C85 C86 1.374(8)
C91 C92 1.362(8)
C91 C96 1.370(9)
C92 C93 1.392(8)
C93 C94 1.333(10)
C94 C95 1.365(12)
C95 C96 1.393(11)
O1A C2A 1.44(4)
O1A C5A 1.37(4)
O1S C2S 1.41(2)
O1S C5S 1.372(17)
C2A C3S 1.34(4)
C2S C3S 1.46(2)
C3S C4A 1.45(3)
C3S C4S 1.508(17)
C4A C5A 1.48(4)
C4S C5S 1.49(2)

loop_
_geom_torsion_atom_site_label_1
_geom_torsion_atom_site_label_2
_geom_torsion_atom_site_label_3
_geom_torsion_atom_site_label_4
_geom_torsion
Ir1 P1 C71 C72 -58.7(6)
Ir1 P1 C71 C76 119.4(5)
Ir1 P1 C81 C82 -49.9(6)
Ir1 P1 C81 C86 136.8(4)
Ir1 P1 C91 C92 -56.0(6)
Ir1 P1 C91 C96 127.4(7)
Ir1 N1 C11 C12 -177.1(3)
Ir1 N1 C11 C30 5.4(8)
Ir1 N1 C14 C13 177.2(4)
Ir1 N1 C14 C15 1.9(8)
Ir1 N2 C16 C15 -6.0(8)
Ir1 N2 C16 C17 171.2(4)
Ir1 N2 C19 C18 -170.8(4)
Ir1 N2 C19 C20 5.8(8)
Ir1 N3 C21 C20 4.3(8)
Ir1 N3 C21 C22 -178.1(3)
Ir1 N3 C24 C23 178.1(4)
Ir1 N3 C24 C25 -7.0(8)
Ir1 N4 C26 C25 -6.5(8)
Ir1 N4 C26 C27 178.7(4)
Ir1 N4 C29 C28 -178.4(4)
Ir1 N4 C29 C30 1.3(8)
P1 C71 C72 C73 177.6(5)
P1 C71 C76 C75 -178.3(5)
P1 C81 C82 C83 -173.5(5)
P1 C81 C86 C85 173.1(5)
P1 C91 C92 C93 -175.8(5)
P1 C91 C96 C95 177.1(8)
N1 C11 C12 C13 -1.6(6)
N1 C11 C30 C29 3.5(9)
N1 C11 C30 C31 -179.4(5)
N1 C14 C15 C16 -1.3(10)
N1 C14 C15 C41 -179.8(6)
N2 C16 C17 C18 -1.9(7)
N2 C19 C20 C21 0.5(10)
N2 C19 C20 C51 178.0(5)
N3 C21 C22 C23 -1.5(7)
N3 C24 C25 C26 2.0(10)
N3 C24 C25 C61 -176.3(5)
N4 C26 C27 C28 0.4(7)
N4 C29 C30 C11 -7.0(9)
N4 C29 C30 C31 175.8(5)
C2 C3 C4 C5 -177.2(6)
C2 C3 C8 C7 177.0(7)
C3 C4 C5 C6 -0.3(12)
C4 C3 C8 C7 -1.4(11)
C4 C5 C6 C7 -0.9(14)
C5 C6 C7 C8 0.9(14)
C6 C7 C8 C3 0.3(13)
C8 C3 C4 C5 1.4(10)
C11 N1 C14 C13 -2.4(6)
C11 N1 C14 C15 -177.7(6)
C11 C12 C13 C14 0.2(6)
C11 C30 C31 C32 -71.0(7)
C11 C30 C31 C36 112.6(6)
C12 C11 C30 C29 -173.7(5)
C12 C11 C30 C31 3.5(8)
C12 C13 C14 N1 1.4(6)
C12 C13 C14 C15 176.8(6)
C13 C14 C15 C16 -175.9(6)
C13 C14 C15 C41 5.6(9)
C14 N1 C11 C12 2.5(6)
C14 N1 C11 C30 -175.1(5)
C14 C15 C16 N2 3.6(10)
C14 C15 C16 C17 -173.1(6)
C14 C15 C41 C42 87.7(9)
C14 C15 C41 C46 -89.7(8)
C15 C16 C17 C18 175.4(6)
C15 C41 C42 C43 -177.8(8)
C15 C41 C46 C45 177.1(7)
C16 N2 C19 C18 -2.6(6)
C16 N2 C19 C20 174.0(5)
C16 C15 C41 C42 -90.9(9)
C16 C15 C41 C46 91.7(7)
C16 C17 C18 C19 0.3(7)
C17 C18 C19 N2 1.4(7)
C17 C18 C19 C20 -175.1(6)
C18 C19 C20 C21 176.4(6)
C18 C19 C20 C51 -6.1(9)
C19 N2 C16 C15 -174.4(6)
C19 N2 C16 C17 2.8(6)
C19 C20 C21 N3 -6.1(9)
C19 C20 C21 C22 176.8(6)
C19 C20 C51 C52 114.6(6)
C19 C20 C51 C56 -69.9(8)
C20 C21 C22 C23 176.1(6)
C20 C51 C52 C53 174.5(6)
C20 C51 C56 C55 -173.5(6)
C21 N3 C24 C23 -2.4(6)
C21 N3 C24 C25 172.6(6)
C21 C20 C51 C52 -67.6(7)
C21 C20 C51 C56 108.0(7)
C21 C22 C23 C24 0.1(7)
C22 C23 C24 N3 1.4(7)
C22 C23 C24 C25 -173.7(6)
C23 C24 C25 C26 176.1(6)
C23 C24 C25 C61 -2.2(9)
C24 N3 C21 C20 -175.2(5)
C24 N3 C21 C22 2.4(6)
C24 C25 C26 N4 5.3(10)
C24 C25 C26 C27 179.4(6)
C24 C25 C61 C62 102.5(7)
C24 C25 C61 C66 -79.7(8)
C25 C26 C27 C28 -174.5(6)
C25 C61 C62 C63 177.1(7)
C25 C61 C66 C65 -176.3(7)
C26 N4 C29 C28 1.4(6)
C26 N4 C29 C30 -178.9(5)
C26 C25 C61 C62 -76.0(8)
C26 C25 C61 C66 101.8(8)
C26 C27 C28 C29 0.4(7)
C27 C28 C29 N4 -1.2(7)
C27 C28 C29 C30 179.1(5)
C28 C29 C30 C11 172.6(5)
C28 C29 C30 C31 -4.5(8)
C29 N4 C26 C25 173.7(6)
C29 N4 C26 C27 -1.1(6)
C29 C30 C31 C32 106.3(6)
C29 C30 C31 C36 -70.0(7)
C30 C11 C12 C13 175.9(5)
C30 C31 C32 C33 -178.1(5)
C30 C31 C36 C35 177.7(5)
C31 C32 C33 C34 1.4(9)
C32 C31 C36 C35 1.2(9)
C32 C33 C34 C35 -0.6(9)
C33 C34 C35 C36 0.1(10)
C34 C35 C36 C31 -0.4(9)
C36 C31 C32 C33 -1.8(9)
C41 C15 C16 N2 -177.8(5)
C41 C15 C16 C17 5.4(9)
C41 C42 C43 C44 1.6(16)
C42 C41 C46 C45 -0.5(11)
C42 C43 C44 C45 -1.8(15)
C43 C44 C45 C46 1.0(14)
C44 C45 C46 C41 0.2(13)
C46 C41 C42 C43 -0.4(13)
C51 C20 C21 N3 176.4(5)
C51 C20 C21 C22 -0.7(8)
C51 C52 C53 C54 -1.1(10)
C52 C51 C56 C55 2.0(9)
C52 C53 C54 C55 2.7(10)
C53 C54 C55 C56 -1.9(10)
C54 C55 C56 C51 -0.5(10)
C56 C51 C52 C53 -1.2(10)
C61 C25 C26 N4 -176.3(5)
C61 C25 C26 C27 -2.3(9)
C61 C62 C63 C64 -1.0(12)
C62 C61 C66 C65 1.6(12)
C62 C63 C64 C65 1.8(12)
C63 C64 C65 C66 -0.9(13)
C64 C65 C66 C61 -0.8(14)
C66 C61 C62 C63 -0.7(11)
C71 P1 C81 C82 77.3(5)
C71 P1 C81 C86 -96.0(5)
C71 P1 C91 C92 176.7(5)
C71 P1 C91 C96 0.0(8)
C71 C72 C73 C74 -1.0(10)
C72 C71 C76 C75 -0.2(10)
C72 C73 C74 C75 3.2(11)
C73 C74 C75 C76 -4.0(11)
C74 C75 C76 C71 2.6(11)
C76 C71 C72 C73 -0.5(10)
C81 P1 C71 C72 172.6(5)
C81 P1 C71 C76 -9.4(6)
C81 P1 C91 C92 72.8(5)
C81 P1 C91 C96 -103.8(7)
C81 C82 C83 C84 -0.3(10)
C82 C81 C86 C85 -0.1(9)
C82 C83 C84 C85 0.6(10)
C83 C84 C85 C86 -0.6(10)
C84 C85 C86 C81 0.4(10)
C86 C81 C82 C83 0.1(10)
C91 P1 C71 C72 67.9(6)
C91 P1 C71 C76 -114.0(6)
C91 P1 C81 C82 -176.5(5)
C91 P1 C81 C86 10.2(6)
C91 C92 C93 C94 -3.3(10)
C92 C91 C96 C95 0.4(13)
C92 C93 C94 C95 4.0(14)
C93 C94 C95 C96 -2.6(18)
C94 C95 C96 C91 0.3(17)
C96 C91 C92 C93 1.1(10)
O1A C2A C3S C4A -37(3)
O1S C2S C3S C4S 31.0(19)
C2A O1A C5A C4A -30(4)
C2A C3S C4A C5A 19(3)
C2S O1S C5S C4S 24.2(19)
C2S C3S C4S C5S -14.8(16)
C3S C4A C5A O1A 7(4)
C3S C4S C5S O1S -5.6(17)
C5A O1A C2A C3S 47(4)
C5S O1S C2S C3S -35(2)
